data_7028614
loop_
_publ_author_name
'Han, Xiaoyan'
'Weng, Zhiqiang'
'Young, David James'
'Jin, Guo-Xin'
'Hor, T. S. Andy'

_publ_section_title
;
 Stoichiometric sensitivity and structural diversity in click-active
 copper(I) N,S-heterocyclic carbene complexes.
;
_journal_issue 3
_journal_name_full 'Dalton transactions (Cambridge, England : 2003)'
_journal_page_first 1305
_journal_page_last 1312
_journal_paper_doi 10.1039/c3dt52059e
_journal_volume 43
_journal_year 2014
_chemical_formula_sum 'C22 H22 Br Cu N2 S2'
_chemical_formula_weight 521.99
_chemical_name_systematic
; 
 ? 
;
_space_group_IT_number 14
_symmetry_cell_setting monoclinic
_symmetry_space_group_name_Hall '-P 2ybc'
_symmetry_space_group_name_H-M 'P 1 21/c 1'
_atom_sites_solution_hydrogens geom
_atom_sites_solution_primary direct
_atom_sites_solution_secondary difmap
_audit_creation_method SHELXL-97
_cell_angle_alpha 90.00
_cell_angle_beta 99.034(3)
_cell_angle_gamma 90.00
_cell_formula_units_Z 4
_cell_length_a 12.0408(19)
_cell_length_b 20.945(3)
_cell_length_c 8.6404(14)
_cell_measurement_reflns_used 4892
_cell_measurement_temperature 100(2)
_cell_measurement_theta_max 27.42
_cell_measurement_theta_min 2.58
_cell_volume 2152.0(6)
_computing_cell_refinement 'Bruker SMART'
_computing_data_collection 'Bruker SMART'
_computing_data_reduction 'Bruker SAINT'
_computing_molecular_graphics 'Bruker SHELXTL'
_computing_publication_material 'Bruker SHELXTL'
_computing_structure_refinement 'SHELXL-97 (Sheldrick, 1997)'
_computing_structure_solution 'SHELXS-97 (Sheldrick, 1990)'
_diffrn_ambient_temperature 100(2)
_diffrn_measured_fraction_theta_full 0.998
_diffrn_measured_fraction_theta_max 0.998
_diffrn_measurement_device_type 'CCD area detector'
_diffrn_measurement_method 'phi and omega scans'
_diffrn_radiation_monochromator graphite
_diffrn_radiation_source 'fine-focus sealed tube'
_diffrn_radiation_type MoK\a
_diffrn_radiation_wavelength 0.71073
_diffrn_reflns_av_R_equivalents 0.0335
_diffrn_reflns_av_sigmaI/netI 0.0370
_diffrn_reflns_limit_h_max 15
_diffrn_reflns_limit_h_min -15
_diffrn_reflns_limit_k_max 27
_diffrn_reflns_limit_k_min -22
_diffrn_reflns_limit_l_max 11
_diffrn_reflns_limit_l_min -11
_diffrn_reflns_number 15214
_diffrn_reflns_theta_full 27.49
_diffrn_reflns_theta_max 27.49
_diffrn_reflns_theta_min 1.71
_exptl_absorpt_coefficient_mu 3.076
_exptl_absorpt_correction_T_max 0.8369
_exptl_absorpt_correction_T_min 0.3725
_exptl_absorpt_correction_type multi-scan
_exptl_absorpt_process_details 'Sadabs, (Sheldrick 2001)'
_exptl_crystal_colour 'Pale Yellow'
_exptl_crystal_density_diffrn 1.611
_exptl_crystal_density_meas ?
_exptl_crystal_density_method 'not measured'
_exptl_crystal_description Needle
_exptl_crystal_F_000 1056
_exptl_crystal_size_max 0.40
_exptl_crystal_size_mid 0.06
_exptl_crystal_size_min 0.06
_refine_diff_density_max 0.802
_refine_diff_density_min -0.472
_refine_diff_density_rms 0.149
_refine_ls_extinction_method none
_refine_ls_goodness_of_fit_ref 1.096
_refine_ls_hydrogen_treatment constr
_refine_ls_matrix_type full
_refine_ls_number_parameters 255
_refine_ls_number_reflns 4939
_refine_ls_number_restraints 0
_refine_ls_restrained_S_all 1.096
_refine_ls_R_factor_all 0.0433
_refine_ls_R_factor_gt 0.0346
_refine_ls_shift/su_max 0.001
_refine_ls_shift/su_mean 0.000
_refine_ls_structure_factor_coef Fsqd
_refine_ls_weighting_details 'calc w=1/[\s^2^(Fo^2^)+(0.0554P)^2^+0.0000P] where P=(Fo^2^+2Fc^2^)/3'
_refine_ls_weighting_scheme calc
_refine_ls_wR_factor_gt 0.0854
_refine_ls_wR_factor_ref 0.0954
_reflns_number_gt 4273
_reflns_number_total 4939
_reflns_threshold_expression >2sigma(I)
_cod_data_source_file c3dt52059e.txt
_cod_data_source_block 9345a
_cod_depositor_comments
;
The following automatic conversions were performed:

'_symmetry_cell_setting' value 'Monoclinic' changed to 'monoclinic'
according to
/usr/data/users/saulius/automatic-downloads/current/RSC/lib/dictionaries/cif_core.dic
dictionary named 'cif_core.dic' version 2.4.2 from
2011-04-26.

'_exptl_absorpt_correction_type' value 'Multi-scan'
changed to 'multi-scan' according to
/usr/data/users/saulius/automatic-downloads/current/RSC/lib/dictionaries/cif_core.dic
dictionary named 'cif_core.dic' version 2.4.2 from 2011-04-26.

Automatic conversion script
Id: cif_fix_values 2281 2013-09-26 08:29:07Z andrius 

The following automatic conversions were performed:

'_exptl_crystal_density_meas' value 'not measured' was changed to '?'
- the value is perceived as not measured.

Automatic conversion script
Id: cif_fix_values 3008 2015-01-20 13:52:24Z robertas 
;
_cod_original_sg_symbol_H-M P2(1)/c
_cod_database_code 7028614

loop_
_symmetry_equiv_pos_as_xyz
'x, y, z'
'-x, y+1/2, -z+1/2'
'-x, -y, -z'
'x, -y-1/2, z-1/2'

loop_
_atom_site_label
_atom_site_type_symbol
_atom_site_fract_x
_atom_site_fract_y
_atom_site_fract_z
_atom_site_U_iso_or_equiv
_atom_site_adp_type
_atom_site_occupancy
_atom_site_symmetry_multiplicity
_atom_site_calc_flag
_atom_site_refinement_flags
Cu1 Cu 0.17328(3) 0.468316(16) 0.05294(4) 0.01646(10) Uani 1 1 d .
Br1 Br 0.24395(2) 0.561738(13) -0.08636(3) 0.01977(9) Uani 1 1 d .
S1 S 0.22678(5) 0.45550(3) 0.42918(7) 0.01730(15) Uani 1 1 d .
S2 S 0.03367(6) 0.45885(3) -0.29058(8) 0.01793(15) Uani 1 1 d .
N1 N 0.37679(18) 0.43554(10) 0.2665(2) 0.0142(4) Uani 1 1 d .
N2 N -0.00312(18) 0.37801(10) -0.0922(2) 0.0164(5) Uani 1 1 d .
C1 C 0.2678(2) 0.45166(12) 0.2469(3) 0.0150(5) Uani 1 1 d .
C2 C 0.4327(2) 0.42692(12) 0.4205(3) 0.0139(5) Uani 1 1 d .
C3 C 0.5462(2) 0.41388(12) 0.4690(3) 0.0170(5) Uani 1 1 d .
H3 H 0.5959 0.4071 0.3954 0.020 Uiso 1 1 calc R
C4 C 0.5839(2) 0.41123(13) 0.6287(3) 0.0191(6) Uani 1 1 d .
H4 H 0.6612 0.4030 0.6652 0.023 Uiso 1 1 calc R
C5 C 0.5110(2) 0.42031(13) 0.7371(3) 0.0198(6) Uani 1 1 d .
H5 H 0.5395 0.4181 0.8459 0.024 Uiso 1 1 calc R
C6 C 0.3979(2) 0.43255(13) 0.6893(3) 0.0195(6) Uani 1 1 d .
H6 H 0.3481 0.4383 0.7631 0.023 Uiso 1 1 calc R
C7 C 0.3600(2) 0.43611(12) 0.5285(3) 0.0148(5) Uani 1 1 d .
C8 C 0.4330(2) 0.42321(13) 0.1296(3) 0.0161(5) Uani 1 1 d .
H8A H 0.5145 0.4321 0.1575 0.019 Uiso 1 1 calc R
H8B H 0.4020 0.4521 0.0429 0.019 Uiso 1 1 calc R
C9 C 0.4161(2) 0.35565(13) 0.0773(3) 0.0215(6) Uani 1 1 d .
H9 H 0.3414 0.3400 0.0537 0.026 Uiso 1 1 calc R
C10 C 0.5004(3) 0.31589(14) 0.0616(4) 0.0280(7) Uani 1 1 d .
H10 H 0.5751 0.3313 0.0892 0.034 Uiso 1 1 calc R
C11 C 0.4850(3) 0.24886(16) 0.0034(4) 0.0397(8) Uani 1 1 d .
H11A H 0.4045 0.2390 -0.0197 0.060 Uiso 1 1 calc R
H11B H 0.5217 0.2195 0.0839 0.060 Uiso 1 1 calc R
H11C H 0.5187 0.2441 -0.0921 0.060 Uiso 1 1 calc R
C12 C 0.0591(2) 0.43077(13) -0.1010(3) 0.0173(5) Uani 1 1 d .
C13 C -0.0709(2) 0.35776(13) -0.2301(3) 0.0165(5) Uani 1 1 d .
C14 C -0.1429(2) 0.30500(13) -0.2486(3) 0.0210(6) Uani 1 1 d .
H14 H -0.1508 0.2779 -0.1628 0.025 Uiso 1 1 calc R
C15 C -0.2024(2) 0.29369(14) -0.3969(3) 0.0233(6) Uani 1 1 d .
H15 H -0.2514 0.2579 -0.4135 0.028 Uiso 1 1 calc R
C16 C -0.1914(2) 0.33418(14) -0.5225(3) 0.0235(6) Uani 1 1 d .
H16 H -0.2334 0.3254 -0.6228 0.028 Uiso 1 1 calc R
C17 C -0.1214(2) 0.38624(13) -0.5041(3) 0.0199(6) Uani 1 1 d .
H17 H -0.1144 0.4136 -0.5898 0.024 Uiso 1 1 calc R
C18 C -0.0605(2) 0.39780(13) -0.3551(3) 0.0169(5) Uani 1 1 d .
C19 C -0.0005(2) 0.34270(13) 0.0575(3) 0.0206(6) Uani 1 1 d .
H19A H -0.0785 0.3332 0.0729 0.025 Uiso 1 1 calc R
H19B H 0.0339 0.3702 0.1453 0.025 Uiso 1 1 calc R
C20 C 0.0642(2) 0.28163(14) 0.0619(3) 0.0229(6) Uani 1 1 d .
H20 H 0.0432 0.2513 -0.0191 0.028 Uiso 1 1 calc R
C21 C 0.1492(2) 0.26789(15) 0.1731(4) 0.0276(6) Uani 1 1 d .
H21 H 0.1730 0.3001 0.2485 0.033 Uiso 1 1 calc R
C22 C 0.2107(3) 0.20589(16) 0.1896(4) 0.0340(7) Uani 1 1 d .
H22A H 0.1941 0.1835 0.2830 0.051 Uiso 1 1 calc R
H22B H 0.2917 0.2139 0.2002 0.051 Uiso 1 1 calc R
H22C H 0.1867 0.1796 0.0967 0.051 Uiso 1 1 calc R

loop_
_atom_site_aniso_label
_atom_site_aniso_U_11
_atom_site_aniso_U_22
_atom_site_aniso_U_33
_atom_site_aniso_U_23
_atom_site_aniso_U_13
_atom_site_aniso_U_12
Cu1 0.01568(17) 0.01987(19) 0.01270(17) -0.00006(12) -0.00129(12) 0.00254(13)
Br1 0.01745(15) 0.02127(16) 0.01943(15) 0.00418(10) -0.00075(10) -0.00012(10)
S1 0.0150(3) 0.0235(3) 0.0135(3) 0.0006(2) 0.0026(2) 0.0026(3)
S2 0.0218(3) 0.0178(3) 0.0131(3) 0.0020(2) -0.0006(3) -0.0015(3)
N1 0.0165(10) 0.0145(11) 0.0114(10) -0.0006(8) 0.0014(8) 0.0002(8)
N2 0.0175(10) 0.0190(11) 0.0123(10) 0.0033(9) 0.0007(8) 0.0010(9)
C1 0.0163(12) 0.0134(12) 0.0152(12) 0.0002(10) 0.0024(10) 0.0005(10)
C2 0.0189(12) 0.0112(12) 0.0104(12) 0.0003(9) -0.0014(10) -0.0003(10)
C3 0.0193(13) 0.0147(13) 0.0169(13) 0.0010(10) 0.0031(10) 0.0023(10)
C4 0.0190(13) 0.0154(13) 0.0211(14) 0.0024(10) -0.0025(11) 0.0018(11)
C5 0.0295(15) 0.0180(13) 0.0104(12) 0.0004(10) -0.0015(11) -0.0018(11)
C6 0.0258(14) 0.0201(14) 0.0127(13) 0.0014(10) 0.0032(11) -0.0011(11)
C7 0.0162(12) 0.0135(13) 0.0141(12) 0.0000(9) 0.0005(10) 0.0006(10)
C8 0.0181(12) 0.0187(13) 0.0114(12) 0.0011(10) 0.0019(10) 0.0039(10)
C9 0.0301(15) 0.0196(14) 0.0156(13) -0.0018(11) 0.0062(11) -0.0013(12)
C10 0.0365(17) 0.0234(15) 0.0242(15) 0.0026(12) 0.0055(13) 0.0009(13)
C11 0.051(2) 0.0261(18) 0.043(2) -0.0064(15) 0.0121(17) 0.0054(16)
C12 0.0167(12) 0.0211(14) 0.0138(12) 0.0025(10) 0.0014(10) 0.0039(11)
C13 0.0167(12) 0.0176(13) 0.0148(12) -0.0004(10) 0.0007(10) 0.0050(10)
C14 0.0183(13) 0.0195(14) 0.0243(15) 0.0025(11) 0.0008(11) 0.0017(11)
C15 0.0216(13) 0.0172(14) 0.0299(16) -0.0046(11) -0.0001(12) -0.0002(11)
C16 0.0233(14) 0.0220(15) 0.0220(14) -0.0068(11) -0.0059(11) 0.0080(12)
C17 0.0248(14) 0.0173(13) 0.0159(13) 0.0001(10) -0.0020(11) 0.0070(11)
C18 0.0178(12) 0.0148(13) 0.0176(13) -0.0004(10) 0.0010(10) 0.0020(10)
C19 0.0221(13) 0.0245(14) 0.0144(13) 0.0052(11) 0.0008(11) -0.0034(11)
C20 0.0241(14) 0.0195(14) 0.0250(15) 0.0056(11) 0.0032(12) -0.0008(12)
C21 0.0235(14) 0.0296(16) 0.0301(16) 0.0061(13) 0.0049(12) 0.0007(13)
C22 0.0315(17) 0.0319(18) 0.0383(18) 0.0100(14) 0.0042(14) 0.0089(14)

loop_
_atom_type_symbol
_atom_type_description
_atom_type_scat_dispersion_real
_atom_type_scat_dispersion_imag
_atom_type_scat_source
C C 0.0033 0.0016 'International Tables Vol C Tables 4.2.6.8 and 6.1.1.4'
H H 0.0000 0.0000 'International Tables Vol C Tables 4.2.6.8 and 6.1.1.4'
N N 0.0061 0.0033 'International Tables Vol C Tables 4.2.6.8 and 6.1.1.4'
S S 0.1246 0.1234 'International Tables Vol C Tables 4.2.6.8 and 6.1.1.4'
Cu Cu 0.3201 1.2651 'International Tables Vol C Tables 4.2.6.8 and 6.1.1.4'
Br Br -0.2901 2.4595 'International Tables Vol C Tables 4.2.6.8 and 6.1.1.4'

loop_
_geom_angle_atom_site_label_1
_geom_angle_atom_site_label_2
_geom_angle_atom_site_label_3
_geom_angle
C1 Cu1 C12 142.81(11)
C1 Cu1 Br1 111.32(8)
C12 Cu1 Br1 104.24(8)
C1 S1 C7 93.76(13)
C12 S2 C18 93.63(13)
C1 N1 C2 117.8(2)
C1 N1 C8 120.4(2)
C2 N1 C8 121.7(2)
C12 N2 C13 117.2(2)
C12 N2 C19 121.5(2)
C13 N2 C19 121.3(2)
N1 C1 S1 108.15(18)
N1 C1 Cu1 126.53(19)
S1 C1 Cu1 125.32(15)
C7 C2 C3 121.1(2)
C7 C2 N1 111.1(2)
C3 C2 N1 127.7(2)
C4 C3 C2 117.4(2)
C3 C4 C5 121.4(2)
C6 C5 C4 121.3(2)
C5 C6 C7 117.4(3)
C2 C7 C6 121.3(2)
C2 C7 S1 109.23(19)
C6 C7 S1 129.4(2)
N1 C8 C9 110.6(2)
C10 C9 C8 123.6(3)
C9 C10 C11 124.4(3)
N2 C12 S2 108.50(19)
N2 C12 Cu1 129.87(19)
S2 C12 Cu1 121.26(15)
C18 C13 C14 121.2(2)
C18 C13 N2 111.5(2)
C14 C13 N2 127.2(2)
C15 C14 C13 117.5(3)
C14 C15 C16 121.0(3)
C17 C16 C15 121.5(3)
C16 C17 C18 117.9(3)
C13 C18 C17 120.9(2)
C13 C18 S2 109.17(19)
C17 C18 S2 130.0(2)
N2 C19 C20 112.8(2)
C21 C20 C19 123.1(3)
C20 C21 C22 125.2(3)

loop_
_geom_bond_atom_site_label_1
_geom_bond_atom_site_label_2
_geom_bond_distance
Cu1 C1 1.904(3)
Cu1 C12 1.924(3)
Cu1 Br1 2.5146(5)
S1 C1 1.724(3)
S1 C7 1.745(3)
S2 C12 1.722(3)
S2 C18 1.741(3)
N1 C1 1.340(3)
N1 C2 1.405(3)
N1 C8 1.475(3)
N2 C12 1.344(3)
N2 C13 1.400(3)
N2 C19 1.486(3)
C2 C7 1.389(4)
C2 C3 1.392(4)
C3 C4 1.384(4)
C4 C5 1.394(4)
C5 C6 1.383(4)
C6 C7 1.395(4)
C8 C9 1.490(4)
C9 C10 1.336(4)
C10 C11 1.493(4)
C13 C18 1.389(4)
C13 C14 1.398(4)
C14 C15 1.386(4)
C15 C16 1.400(4)
C16 C17 1.373(4)
C17 C18 1.399(4)
C19 C20 1.495(4)
C20 C21 1.320(4)
C21 C22 1.491(4)
